data_7705081
loop_
_publ_author_name
'Li, Yanhua'
'Song, Xuedan'
'Liu, Yan'
'Guo, Yongkang'
'Sun, Yu'
'Ji, Min'
'You, Zhonglu'
'An, Yonglin'

_publ_section_title
;
 Syntheses, structures, and photocatalytic properties of open-framework
 Ag-Sn-S compounds.
;
_journal_issue 33
_journal_name_full 'Dalton transactions (Cambridge, England : 2003)'
_journal_page_first 11708
_journal_page_last 11714
_journal_paper_doi 10.1039/d0dt02513e
_journal_volume 49
_journal_year 2020
_chemical_formula_sum 'Ag2 K2 S4 Sn'
_chemical_formula_weight 540.87
_space_group_crystal_system orthorhombic
_space_group_IT_number 68
_space_group_name_Hall '-C 2a 2ac'
_space_group_name_H-M_alt 'C c c a :2'
_audit_creation_method SHELXL-2017/1
_audit_update_record
;
2020-01-04 deposited with the CCDC.	2020-08-10 downloaded from the CCDC.
;
_cell_angle_alpha 90
_cell_angle_beta 90
_cell_angle_gamma 90
_cell_formula_units_Z 8
_cell_length_a 11.5295(15)
_cell_length_b 26.953(4)
_cell_length_c 5.8483(8)
_cell_measurement_reflns_used 5676
_cell_measurement_temperature 296(2)
_cell_measurement_theta_max 0.7457
_cell_measurement_theta_min 0.4390
_cell_volume 1817.4(4)
_computing_structure_refinement 'SHELXL-2017/1 (Sheldrick, 2017)'
_diffrn_ambient_temperature 296(2)
_diffrn_measured_fraction_theta_full 0.999
_diffrn_measured_fraction_theta_max 0.999
_diffrn_measurement_device_type 'CCD area detector'
_diffrn_measurement_method 'phi and omega scans'
_diffrn_radiation_type MoK\a
_diffrn_radiation_wavelength 0.71073
_diffrn_reflns_av_R_equivalents 0.0509
_diffrn_reflns_av_unetI/netI 0.0528
_diffrn_reflns_Laue_measured_fraction_full 0.999
_diffrn_reflns_Laue_measured_fraction_max 0.999
_diffrn_reflns_limit_h_max 12
_diffrn_reflns_limit_h_min -13
_diffrn_reflns_limit_k_max 31
_diffrn_reflns_limit_k_min -19
_diffrn_reflns_limit_l_max 5
_diffrn_reflns_limit_l_min -6
_diffrn_reflns_number 3943
_diffrn_reflns_point_group_measured_fraction_full 0.999
_diffrn_reflns_point_group_measured_fraction_max 0.999
_diffrn_reflns_theta_full 24.482
_diffrn_reflns_theta_max 24.482
_diffrn_reflns_theta_min 3.023
_diffrn_source 'sealed tube'
_exptl_absorpt_coefficient_mu 8.741
_exptl_absorpt_correction_T_max 0.7457
_exptl_absorpt_correction_T_min 0.3082
_exptl_absorpt_correction_type multi-scan
_exptl_absorpt_process_details SADABS-2014/5
_exptl_crystal_colour yellow
_exptl_crystal_density_diffrn 3.954
_exptl_crystal_description plat
_exptl_crystal_F_000 1968
_refine_diff_density_max 4.888
_refine_diff_density_min -4.149
_refine_diff_density_rms 0.739
_refine_ls_extinction_coef 0.0043(8)
_refine_ls_extinction_expression Fc^*^=kFc[1+0.001xFc^2^\l^3^/sin(2\q)]^-1/4^
_refine_ls_extinction_method 'SHELXL-2017/1 (Sheldrick 2017)'
_refine_ls_goodness_of_fit_ref 1.222
_refine_ls_hydrogen_treatment undef
_refine_ls_matrix_type full
_refine_ls_number_parameters 51
_refine_ls_number_reflns 764
_refine_ls_number_restraints 0
_refine_ls_restrained_S_all 1.222
_refine_ls_R_factor_all 0.0654
_refine_ls_R_factor_gt 0.0613
_refine_ls_shift/su_max 0.000
_refine_ls_shift/su_mean 0.000
_refine_ls_structure_factor_coef Fsqd
_refine_ls_weighting_details 'w=1/[\s^2^(Fo^2^)+(0.1898P)^2^+2.3635P] where P=(Fo^2^+2Fc^2^)/3'
_refine_ls_weighting_scheme calc
_refine_ls_wR_factor_gt 0.2299
_refine_ls_wR_factor_ref 0.2396
_reflns_Friedel_coverage 0.000
_reflns_number_gt 554
_reflns_number_total 764
_reflns_threshold_expression 'I > 2\s(I)'
_cod_data_source_file d0dt02513e2.cif
_cod_data_source_block 1_CCDC2
_cod_depositor_comments
;
The following automatic conversions were performed:

data item '_exptl_absorpt_correction_type' value 'Multi-scan' was
changed to 'multi-scan' in accordance with the
/home/data/users/saulius/crontab/automatic-downloads/rss-feeds/RSC/lib/dictionaries/cif_core.dic
dictionary named 'cif_core.dic' version 2.4.2 last updated on
2011-04-26.

Automatic conversion script
Id: cif_fix_values 7556 2019-12-06 15:28:31Z antanas 

 Adding full bibliography for 7705079--7705083.cif.
;
_cod_original_sg_symbol_Hall '-C 2b 2bc'
_cod_original_sg_symbol_H-M 'C c c a'
_cod_database_code 7705081
_shelx_shelxl_version_number 2017/1
_shelx_space_group_comment
;
The symmetry employed for this shelxl refinement is uniquely defined
by the following loop, which should always be used as a source of
symmetry information in preference to the above space-group names.
They are only intended as comments.
;

loop_
_space_group_symop_operation_xyz
'x, y, z'
'-x+1/2, -y, z'
'-x, y, -z+1/2'
'x+1/2, -y, -z+1/2'
'x+1/2, y+1/2, z'
'-x+1, -y+1/2, z'
'-x+1/2, y+1/2, -z+1/2'
'x+1, -y+1/2, -z+1/2'
'-x, -y, -z'
'x-1/2, y, -z'
'x, -y, z-1/2'
'-x-1/2, y, z-1/2'
'-x+1/2, -y+1/2, -z'
'x, y+1/2, -z'
'x+1/2, -y+1/2, z-1/2'
'-x, y+1/2, z-1/2'

loop_
_atom_site_label
_atom_site_type_symbol
_atom_site_fract_x
_atom_site_fract_y
_atom_site_fract_z
_atom_site_U_iso_or_equiv
_atom_site_adp_type
_atom_site_occupancy
_atom_site_site_symmetry_order
_atom_site_calc_flag
_atom_site_refinement_flags_posn
_atom_site_refinement_flags_adp
_atom_site_refinement_flags_occupancy
_atom_site_disorder_assembly
_atom_site_disorder_group
Sn1 Sn 1.000000 0.250000 0.250000 0.0164(9) Uani 1 4 d S T P . .
Ag1 Ag 0.70235(12) 0.250000 0.250000 0.0368(10) Uani 1 2 d S T P . .
Sn2 Sn 0.750000 0.500000 0.24821(17) 0.0187(10) Uani 0.5 2 d S T P A 1
Ag2 Ag 0.54723(15) 0.50063(8) 0.24997(17) 0.0389(10) Uani 0.5 1 d . . P B 2
S4 S 0.88208(17) 0.30718(7) 0.0398(4) 0.0222(10) Uani 1 1 d . . . . .
K1 K 1.12488(12) 0.37492(6) -0.0135(4) 0.0390(11) Uani 1 1 d . . . . .
S7 S 0.8681(2) 0.44283(9) -0.0010(4) 0.0453(11) Uani 1 1 d . . . . .

loop_
_atom_site_aniso_label
_atom_site_aniso_U_11
_atom_site_aniso_U_22
_atom_site_aniso_U_33
_atom_site_aniso_U_23
_atom_site_aniso_U_13
_atom_site_aniso_U_12
Sn1 0.0144(13) 0.0142(12) 0.0205(14) 0.000 0.000 0.000
Ag1 0.0368(15) 0.0446(14) 0.0289(13) -0.0087(3) 0.000 0.000
Sn2 0.0180(15) 0.0169(14) 0.0210(15) 0.000 0.000 0.0011(12)
Ag2 0.0385(15) 0.0468(15) 0.0313(14) 0.0083(6) 0.0012(4) -0.0008(13)
S4 0.0263(15) 0.0200(15) 0.0204(13) 0.0011(7) -0.0037(7) 0.0011(7)
K1 0.0364(17) 0.0389(19) 0.0417(19) 0.0084(8) -0.0010(8) -0.0058(8)
S7 0.0276(18) 0.0207(17) 0.088(2) 0.0006(11) 0.0040(9) 0.0023(8)

loop_
_atom_type_symbol
_atom_type_description
_atom_type_scat_dispersion_real
_atom_type_scat_dispersion_imag
_atom_type_scat_source
S S 0.1246 0.1234 'International Tables Vol C Tables 4.2.6.8 and 6.1.1.4'
K K 0.2009 0.2494 'International Tables Vol C Tables 4.2.6.8 and 6.1.1.4'
Ag Ag -0.8971 1.1015 'International Tables Vol C Tables 4.2.6.8 and 6.1.1.4'
Sn Sn -0.6537 1.4246 'International Tables Vol C Tables 4.2.6.8 and 6.1.1.4'

loop_
_geom_angle_atom_site_label_1
_geom_angle_atom_site_label_2
_geom_angle_atom_site_label_3
_geom_angle
_geom_angle_site_symmetry_1
_geom_angle_site_symmetry_3
_geom_angle_publ_flag
S4 Sn1 S4 118.24(10) 3_755 8_455 ?
S4 Sn1 S4 110.82(10) 3_755 6_655 ?
S4 Sn1 S4 99.88(10) 8_455 6_655 ?
S4 Sn1 S4 99.88(10) 3_755 . ?
S4 Sn1 S4 110.82(10) 8_455 . ?
S4 Sn1 S4 118.24(10) 6_655 . ?
S4 Sn1 K1 56.49(5) 3_755 . ?
S4 Sn1 K1 161.86(6) 8_455 . ?
S4 Sn1 K1 98.08(5) 6_655 . ?
S4 Sn1 K1 57.40(5) . . ?
S4 Sn1 K1 161.86(6) 3_755 6_655 ?
S4 Sn1 K1 56.49(5) 8_455 6_655 ?
S4 Sn1 K1 57.40(5) 6_655 6_655 ?
S4 Sn1 K1 98.08(5) . 6_655 ?
K1 Sn1 K1 134.35(6) . 6_655 ?
S4 Sn1 K1 57.40(5) 3_755 3_755 ?
S4 Sn1 K1 98.08(5) 8_455 3_755 ?
S4 Sn1 K1 161.86(6) 6_655 3_755 ?
S4 Sn1 K1 56.49(5) . 3_755 ?
K1 Sn1 K1 64.13(5) . 3_755 ?
K1 Sn1 K1 137.51(4) 6_655 3_755 ?
S4 Sn1 K1 98.08(5) 3_755 8_455 ?
S4 Sn1 K1 57.40(5) 8_455 8_455 ?
S4 Sn1 K1 56.49(5) 6_655 8_455 ?
S4 Sn1 K1 161.86(6) . 8_455 ?
K1 Sn1 K1 137.51(4) . 8_455 ?
K1 Sn1 K1 64.13(5) 6_655 8_455 ?
K1 Sn1 K1 134.35(6) 3_755 8_455 ?
S4 Ag1 S4 133.96(11) 13_655 12_756 ?
S4 Ag1 S4 104.02(7) 13_655 8_455 ?
S4 Ag1 S4 108.93(5) 12_756 8_455 ?
S4 Ag1 S4 108.93(5) 13_655 . ?
S4 Ag1 S4 104.02(7) 12_756 . ?
S4 Ag1 S4 87.14(10) 8_455 . ?
S4 Ag1 Ag1 140.80(5) 13_655 13_656 ?
S4 Ag1 Ag1 60.01(5) 12_756 13_656 ?
S4 Ag1 Ag1 48.92(5) 8_455 13_656 ?
S4 Ag1 Ag1 98.48(8) . 13_656 ?
S4 Ag1 Ag1 60.01(5) 13_655 13_655 ?
S4 Ag1 Ag1 140.80(5) 12_756 13_655 ?
S4 Ag1 Ag1 98.48(8) 8_455 13_655 ?
S4 Ag1 Ag1 48.92(5) . 13_655 ?
Ag1 Ag1 Ag1 138.81(10) 13_656 13_655 ?
S4 Ag1 K1 66.54(5) 13_655 15_456 ?
S4 Ag1 K1 102.23(5) 12_756 15_456 ?
S4 Ag1 K1 61.97(5) 8_455 15_456 ?
S4 Ag1 K1 144.62(6) . 15_456 ?
Ag1 Ag1 K1 74.84(3) 13_656 15_456 ?
Ag1 Ag1 K1 115.42(3) 13_655 15_456 ?
S4 Ag1 K1 102.23(5) 13_655 10 ?
S4 Ag1 K1 66.54(5) 12_756 10 ?
S4 Ag1 K1 144.62(6) 8_455 10 ?
S4 Ag1 K1 61.97(5) . 10 ?
Ag1 Ag1 K1 115.42(3) 13_656 10 ?
Ag1 Ag1 K1 74.84(3) 13_655 10 ?
K1 Ag1 K1 152.43(6) 15_456 10 ?
S4 Ag1 K1 158.54(5) 13_655 3_755 ?
S4 Ag1 K1 55.93(5) 12_756 3_755 ?
S4 Ag1 K1 86.03(5) 8_455 3_755 ?
S4 Ag1 K1 51.89(5) . 3_755 ?
Ag1 Ag1 K1 59.35(4) 13_656 3_755 ?
Ag1 Ag1 K1 100.17(5) 13_655 3_755 ?
K1 Ag1 K1 134.19(2) 15_456 3_755 ?
K1 Ag1 K1 61.88(3) 10 3_755 ?
S4 Ag1 K1 55.93(5) 13_655 6_655 ?
S4 Ag1 K1 158.54(5) 12_756 6_655 ?
S4 Ag1 K1 51.89(5) 8_455 6_655 ?
S4 Ag1 K1 86.03(5) . 6_655 ?
Ag1 Ag1 K1 100.17(5) 13_656 6_655 ?
Ag1 Ag1 K1 59.35(4) 13_655 6_655 ?
K1 Ag1 K1 61.88(3) 15_456 6_655 ?
K1 Ag1 K1 134.19(2) 10 6_655 ?
K1 Ag1 K1 123.45(5) 3_755 6_655 ?
S7 Sn2 S7 109.36(12) . 2_665 ?
S7 Sn2 S7 114.66(10) . 11_566 ?
S7 Sn2 S7 104.72(10) 2_665 11_566 ?
S7 Sn2 S7 104.72(10) . 12_756 ?
S7 Sn2 S7 114.66(10) 2_665 12_756 ?
S7 Sn2 S7 109.00(12) 11_566 12_756 ?
S7 Sn2 Sn2 125.32(6) . 11_566 ?
S7 Sn2 Sn2 125.32(6) 2_665 11_566 ?
S7 Sn2 Sn2 54.50(6) 11_566 11_566 ?
S7 Sn2 Sn2 54.50(6) 12_756 11_566 ?
S7 Sn2 Sn2 54.68(6) . 11_565 ?
S7 Sn2 Sn2 54.68(6) 2_665 11_565 ?
S7 Sn2 Sn2 125.50(6) 11_566 11_565 ?
S7 Sn2 Sn2 125.50(6) 12_756 11_565 ?
Sn2 Sn2 Sn2 180.0 11_566 11_565 ?
S7 Sn2 K1 58.00(6) . 10 ?
S7 Sn2 K1 97.16(7) 2_665 10 ?
S7 Sn2 K1 158.04(7) 11_566 10 ?
S7 Sn2 K1 58.64(6) 12_756 10 ?
Sn2 Sn2 K1 110.52(4) 11_566 10 ?
Sn2 Sn2 K1 69.48(4) 11_565 10 ?
S7 Sn2 K1 97.16(7) . 9_765 ?
S7 Sn2 K1 58.00(6) 2_665 9_765 ?
S7 Sn2 K1 58.64(6) 11_566 9_765 ?
S7 Sn2 K1 158.04(7) 12_756 9_765 ?
Sn2 Sn2 K1 110.52(4) 11_566 9_765 ?
Sn2 Sn2 K1 69.48(4) 11_565 9_765 ?
K1 Sn2 K1 138.96(7) 10 9_765 ?
S7 Sn2 K1 159.84(7) . 4_465 ?
S7 Sn2 K1 60.78(6) 2_665 4_465 ?
S7 Sn2 K1 56.81(6) 11_566 4_465 ?
S7 Sn2 K1 95.44(7) 12_756 4_465 ?
Sn2 Sn2 K1 67.06(3) 11_566 4_465 ?
Sn2 Sn2 K1 112.94(3) 11_565 4_465 ?
K1 Sn2 K1 137.06(4) 10 4_465 ?
K1 Sn2 K1 62.68(4) 9_765 4_465 ?
S7 Sn2 K1 60.78(6) . 3_755 ?
S7 Sn2 K1 159.84(7) 2_665 3_755 ?
S7 Sn2 K1 95.44(7) 11_566 3_755 ?
S7 Sn2 K1 56.81(6) 12_756 3_755 ?
Sn2 Sn2 K1 67.06(3) 11_566 3_755 ?
Sn2 Sn2 K1 112.94(3) 11_565 3_755 ?
K1 Sn2 K1 62.68(4) 10 3_755 ?
K1 Sn2 K1 137.06(4) 9_765 3_755 ?
K1 Sn2 K1 134.13(7) 4_465 3_755 ?
Ag2 Ag2 S7 114.57(11) 3_655 12_756 ?
S7 Ag2 S7 130.65(13) 2_665 12_756 ?
S7 Ag2 Ag2 51.52(8) 2_665 11_565 ?
S7 Ag2 Ag2 127.83(12) 12_756 11_565 ?
S7 Ag2 Ag2 129.59(12) 2_665 11_566 ?
S7 Ag2 Ag2 51.05(8) 12_756 11_566 ?
S7 Ag2 S7 105.54(13) 2_665 4_465 ?
S7 Ag2 S7 108.94(7) 12_756 4_465 ?
S7 Ag2 S7 109.00(7) 2_665 10 ?
S7 Ag2 S7 104.21(13) 12_756 10 ?
S7 Ag2 S7 91.62(10) 4_465 10 ?
S7 Ag2 Ag2 64.09(8) 2_665 9_665 ?
S7 Ag2 Ag2 136.06(14) 12_756 9_665 ?
S7 Ag2 Ag2 103.12(10) 4_465 9_665 ?
S7 Ag2 Ag2 44.91(7) 10 9_665 ?
S7 Ag2 Ag2 138.02(14) 2_665 9_666 ?
S7 Ag2 Ag2 63.64(8) 12_756 9_666 ?
S7 Ag2 Ag2 45.30(7) 4_465 9_666 ?
S7 Ag2 Ag2 102.20(10) 10 9_666 ?
S7 Ag2 K1 104.93(8) 2_665 10 ?
S7 Ag2 K1 62.08(8) 12_756 10 ?
S7 Ag2 K1 144.27(8) 4_465 10 ?
S7 Ag2 K1 60.87(6) 10 10 ?
S7 Ag2 K1 65.12(8) 2_665 4_465 ?
S7 Ag2 K1 103.68(8) 12_756 4_465 ?
S7 Ag2 K1 60.52(6) 4_465 4_465 ?
S7 Ag2 K1 145.74(8) 10 4_465 ?
K1 Ag2 K1 152.51(7) 10 4_465 ?
S7 Ag2 K1 160.27(9) 2_665 12_756 ?
S7 Ag2 K1 56.73(7) 12_756 12_756 ?
S7 Ag2 K1 85.51(6) 4_465 12_756 ?
S7 Ag2 K1 53.44(6) 10 12_756 ?
K1 Ag2 K1 60.22(6) 10 12_756 ?
K1 Ag2 K1 134.12(4) 4_465 12_756 ?
Sn1 S4 Ag1 99.96(7) . 13_655 ?
Sn1 S4 Ag1 81.02(6) . . ?
Ag1 S4 Ag1 71.07(5) 13_655 . ?
Sn1 S4 K1 86.52(6) . 3_755 ?
Ag1 S4 K1 154.10(9) 13_655 3_755 ?
Ag1 S4 K1 85.42(6) . 3_755 ?
Sn1 S4 K1 85.66(7) . . ?
Ag1 S4 K1 126.84(10) 13_655 . ?
Ag1 S4 K1 159.60(10) . . ?
K1 S4 K1 78.38(8) 3_755 . ?
Sn1 S4 K1 147.43(8) . 10 ?
Ag1 S4 K1 87.80(6) 13_655 10 ?
Ag1 S4 K1 71.63(6) . 10 ?
K1 S4 K1 74.22(5) 3_755 10 ?
K1 S4 K1 114.86(7) . 10 ?
Sn1 S4 K1 141.48(8) . 3_754 ?
Ag1 S4 K1 73.83(6) 13_655 3_754 ?
Ag1 S4 K1 128.91(8) . 3_754 ?
K1 S4 K1 115.89(7) 3_755 3_754 ?
K1 S4 K1 70.20(7) . 3_754 ?
K1 S4 K1 71.08(5) 10 3_754 ?
S4 K1 S7 107.44(7) 3_755 10_655 ?
S4 K1 S4 66.61(8) 3_755 . ?
S7 K1 S4 173.21(10) 10_655 . ?
S4 K1 S7 179.42(7) 3_755 3_754 ?
S7 K1 S7 72.87(7) 10_655 3_754 ?
S4 K1 S7 113.12(9) . 3_754 ?
S4 K1 S7 104.54(8) 3_755 . ?
S7 K1 S7 115.10(8) 10_655 . ?
S4 K1 S7 64.84(6) . . ?
S7 K1 S7 75.71(8) 3_754 . ?
S4 K1 S4 76.66(6) 3_755 10_655 ?
S7 K1 S4 64.85(6) 10_655 10_655 ?
S4 K1 S4 115.38(7) . 10_655 ?
S7 K1 S4 103.08(7) 3_754 10_655 ?
S7 K1 S4 178.68(8) . 10_655 ?
S4 K1 S7 64.75(6) 3_755 3_755 ?
S7 K1 S7 71.06(7) 10_655 3_755 ?
S4 K1 S7 102.84(8) . 3_755 ?
S7 K1 S7 115.84(8) 3_754 3_755 ?
S7 K1 S7 74.23(9) . 3_755 ?
S4 K1 S7 106.88(7) 10_655 3_755 ?
S4 K1 S4 115.89(7) 3_755 3_754 ?
S7 K1 S4 108.61(7) 10_655 3_754 ?
S4 K1 S4 77.52(8) . 3_754 ?
S7 K1 S4 63.53(6) 3_754 3_754 ?
S7 K1 S4 105.50(8) . 3_754 ?
S4 K1 S4 73.38(6) 10_655 3_754 ?
S7 K1 S4 179.37(6) 3_755 3_754 ?
S4 K1 Ag1 79.60(5) 3_755 10_655 ?
S7 K1 Ag1 107.49(6) 10_655 10_655 ?
S4 K1 Ag1 75.19(5) . 10_655 ?
S7 K1 Ag1 99.84(7) 3_754 10_655 ?
S7 K1 Ag1 133.06(7) . 10_655 ?
S4 K1 Ag1 46.40(4) 10_655 10_655 ?
S7 K1 Ag1 140.94(7) 3_755 10_655 ?
S4 K1 Ag1 39.63(4) 3_754 10_655 ?
S4 K1 Ag2 142.69(7) 3_755 10_655 ?
S7 K1 Ag2 73.56(6) 10_655 10_655 ?
S4 K1 Ag2 108.97(6) . 10_655 ?
S7 K1 Ag2 37.83(5) 3_754 10_655 ?
S7 K1 Ag2 48.15(5) . 10_655 ?
S4 K1 Ag2 131.07(6) 10_655 10_655 ?
S7 K1 Ag2 81.47(6) 3_755 10_655 ?
S4 K1 Ag2 97.92(6) 3_754 10_655 ?
Ag1 K1 Ag2 136.82(6) 10_655 10_655 ?
S4 K1 Ag2 98.13(6) 3_755 4_565 ?
S7 K1 Ag2 72.82(6) 10_655 4_565 ?
S4 K1 Ag2 104.24(6) . 4_565 ?
S7 K1 Ag2 82.43(6) 3_754 4_565 ?
S7 K1 Ag2 47.68(5) . 4_565 ?
S4 K1 Ag2 132.92(6) 10_655 4_565 ?
S7 K1 Ag2 36.87(5) 3_755 4_565 ?
S4 K1 Ag2 142.57(6) 3_754 4_565 ?
Ag1 K1 Ag2 177.71(6) 10_655 4_565 ?
S4 K1 Sn2 140.82(6) 3_755 9_765 ?
S7 K1 Sn2 39.65(4) 10_655 9_765 ?
S4 K1 Sn2 143.92(6) . 9_765 ?
S7 K1 Sn2 39.68(5) 3_754 9_765 ?
S7 K1 Sn2 82.42(5) . 9_765 ?
S4 K1 Sn2 97.01(5) 10_655 9_765 ?
S7 K1 Sn2 81.01(6) 3_755 9_765 ?
S4 K1 Sn2 98.40(5) 3_754 9_765 ?
Ag1 K1 Sn2 123.81(5) 10_655 9_765 ?
Sn2 S7 Sn2 70.82(6) . 11_565 ?
Sn2 S7 Ag2 77.01(7) . 4_565 ?
Sn2 S7 Ag2 110.51(9) 11_565 4_565 ?
Sn2 S7 Ag2 109.80(9) . 10_655 ?
Sn2 S7 Ag2 76.70(7) 11_565 10_655 ?
Sn2 S7 K1 82.35(7) . 10 ?
Sn2 S7 K1 84.06(7) 11_565 10 ?
Sn2 S7 K1 146.08(10) . 3_754 ?
Sn2 S7 K1 81.68(7) 11_565 3_754 ?
K1 S7 K1 75.25(7) 10 3_754 ?
Ag2 S7 K1 90.06(9) 2_665 . ?
Ag2 S7 K1 88.99(9) 12_755 . ?
Sn2 S7 K1 142.48(11) . . ?
Sn2 S7 K1 140.08(10) 11_565 . ?
Ag2 S7 K1 71.80(7) 4_565 . ?
Ag2 S7 K1 70.98(7) 10_655 . ?
K1 S7 K1 115.17(8) 10 . ?
K1 S7 K1 71.17(8) 3_754 . ?
Sn2 S7 K1 80.57(7) . 3_755 ?
Sn2 S7 K1 145.61(9) 11_565 3_755 ?
K1 S7 K1 73.36(6) 10 3_755 ?
K1 S7 K1 115.84(8) 3_754 3_755 ?
K1 S7 K1 74.07(7) . 3_755 ?

loop_
_geom_bond_atom_site_label_1
_geom_bond_atom_site_label_2
_geom_bond_distance
_geom_bond_site_symmetry_2
_geom_bond_publ_flag
Sn1 S4 2.395(2) 3_755 ?
Sn1 S4 2.395(2) 8_455 ?
Sn1 S4 2.395(2) 6_655 ?
Sn1 S4 2.395(2) . ?
Sn1 K1 3.9731(16) . ?
Sn1 K1 3.9731(16) 6_655 ?
Sn1 K1 3.9731(16) 3_755 ?
Sn1 K1 3.9731(16) 8_455 ?
Ag1 S4 2.489(2) 13_655 ?
Ag1 S4 2.489(2) 12_756 ?
Ag1 S4 2.860(2) 8_455 ?
Ag1 S4 2.860(2) . ?
Ag1 Ag1 3.1238(11) 13_656 ?
Ag1 Ag1 3.1238(11) 13_655 ?
Ag1 K1 3.7480(19) 15_456 ?
Ag1 K1 3.7480(19) 10 ?
Ag1 K1 4.2048(18) 3_755 ?
Ag1 K1 4.2048(18) 6_655 ?
Sn2 S7 2.521(2) . ?
Sn2 S7 2.521(2) 2_665 ?
Sn2 S7 2.526(2) 11_566 ?
Sn2 S7 2.526(2) 12_756 ?
Sn2 Sn2 2.9241(4) 11_566 ?
Sn2 Sn2 2.9242(4) 11_565 ?
Sn2 K1 3.9153(17) 10 ?
Sn2 K1 3.9153(17) 9_765 ?
Sn2 K1 3.9817(18) 4_465 ?
Sn2 K1 3.9817(18) 3_755 ?
Ag2 Ag2 1.089(3) 3_655 ?
Ag2 S7 2.330(3) 2_665 ?
Ag2 S7 2.345(3) 12_756 ?
Ag2 Ag2 2.9243(4) 11_565 ?
Ag2 Ag2 2.9243(4) 11_566 ?
Ag2 S7 2.957(3) 4_465 ?
Ag2 S7 2.968(3) 10 ?
Ag2 Ag2 3.120(2) 9_665 ?
Ag2 Ag2 3.121(2) 9_666 ?
Ag2 K1 3.767(3) 10 ?
Ag2 K1 3.799(3) 4_465 ?
Ag2 K1 4.163(3) 12_756 ?
S4 K1 3.319(2) 3_755 ?
S4 K1 3.357(2) . ?
S4 K1 3.486(2) 10 ?
S4 K1 3.580(2) 3_754 ?
K1 S7 3.350(3) 10_655 ?
K1 S7 3.379(3) 3_754 ?
K1 S7 3.481(3) . ?
K1 S7 3.523(3) 3_755 ?
